data_4104743
loop_
_publ_author_name
'Ilia Korobkov'
'Serge Gorelsky'
'Sandro Gambarotta'

_publ_section_title
;
 Reduced Uranium Complexes: Synthetic and DFT Study of the Role of \p
 Ligation in the Stabilization of Uranium Species in a Formal Low-Valent
 State
;
_journal_name_full 'Journal of the American Chemical Society'
_journal_page_first 10406
_journal_page_last 10420
_journal_paper_doi 10.1021/ja9002525
_journal_volume 131
_journal_year 2009
_chemical_formula_sum 'C80 H113 Li N4 O4 U'
_chemical_formula_weight 1439.71
_chemical_name_systematic
; 
 ? 
;
_space_group_IT_number 14
_symmetry_cell_setting monoclinic
_symmetry_space_group_name_Hall '-P 2yn'
_symmetry_space_group_name_H-M 'P 1 21/n 1'
_atom_sites_solution_hydrogens geom
_atom_sites_solution_primary direct
_atom_sites_solution_secondary difmap
_audit_creation_method SHELXL-97
_cell_angle_alpha 90.00
_cell_angle_beta 104.170(6)
_cell_angle_gamma 90.00
_cell_formula_units_Z 4
_cell_length_a 13.448(5)
_cell_length_b 40.927(15)
_cell_length_c 14.033(5)
_cell_measurement_reflns_used 1840
_cell_measurement_temperature 206(2)
_cell_measurement_theta_max 21.85
_cell_measurement_theta_min 2.46
_cell_volume 7489(5)
_computing_cell_refinement 'SMART, Bruker (2000)'
_computing_data_collection 'SMART, Bruker (2000)'
_computing_data_reduction 'XPREP, Bruker (2000)'
_computing_molecular_graphics 'SHELXTL, Bruker (2000)'
_computing_publication_material 'SHELXTL, Bruker (2000)'
_computing_structure_refinement 'SHELXL-97 (Sheldrick, 1997)'
_computing_structure_solution 'SHELXS-97 (Sheldrick, 1990)'
_diffrn_ambient_temperature 206(2)
_diffrn_measured_fraction_theta_full 0.997
_diffrn_measured_fraction_theta_max 0.997
_diffrn_measurement_device_type 'CCD area detector'
_diffrn_measurement_method 'phi and omega scans'
_diffrn_radiation_monochromator graphite
_diffrn_radiation_source 'fine-focus sealed tube'
_diffrn_radiation_type MoK\a
_diffrn_radiation_wavelength 0.71073
_diffrn_reflns_av_R_equivalents 0.0714
_diffrn_reflns_av_sigmaI/netI 0.0725
_diffrn_reflns_limit_h_max 16
_diffrn_reflns_limit_h_min -16
_diffrn_reflns_limit_k_max 51
_diffrn_reflns_limit_k_min -50
_diffrn_reflns_limit_l_max 17
_diffrn_reflns_limit_l_min -17
_diffrn_reflns_number 61066
_diffrn_reflns_theta_full 26.37
_diffrn_reflns_theta_max 26.37
_diffrn_reflns_theta_min 1.58
_diffrn_standards_decay_% <1
_exptl_absorpt_coefficient_mu 2.217
_exptl_absorpt_correction_T_max 0.7321
_exptl_absorpt_correction_T_min 0.5109
_exptl_absorpt_correction_type multi-scan
_exptl_absorpt_process_details 'SADABS, Bruker (2000)'
_exptl_crystal_colour dk_brown
_exptl_crystal_density_diffrn 1.277
_exptl_crystal_description block
_exptl_crystal_F_000 2992
_exptl_crystal_size_max 0.35
_exptl_crystal_size_mid 0.15
_exptl_crystal_size_min 0.15
_refine_diff_density_max 1.273
_refine_diff_density_min -2.214
_refine_diff_density_rms 0.095
_refine_ls_extinction_method none
_refine_ls_goodness_of_fit_ref 1.080
_refine_ls_hydrogen_treatment constr
_refine_ls_matrix_type full
_refine_ls_number_parameters 831
_refine_ls_number_reflns 15277
_refine_ls_number_restraints 0
_refine_ls_restrained_S_all 1.080
_refine_ls_R_factor_all 0.0917
_refine_ls_R_factor_gt 0.0570
_refine_ls_shift/su_max 0.009
_refine_ls_shift/su_mean 0.001
_refine_ls_structure_factor_coef Fsqd
_refine_ls_weighting_details 'calc w=1/[\s^2^(Fo^2^)+(0.0422P)^2^+5.8372P] where P=(Fo^2^+2Fc^2^)/3'
_refine_ls_weighting_scheme calc
_refine_ls_wR_factor_gt 0.0965
_refine_ls_wR_factor_ref 0.1056
_reflns_number_gt 11242
_reflns_number_total 15277
_reflns_threshold_expression >2sigma(I)
_cod_data_source_file ja9002525_si_008.cif
_cod_data_source_block sg2270
_cod_database_code 4104743

loop_
_symmetry_equiv_pos_as_xyz
'x, y, z'
'-x+1/2, y+1/2, -z+1/2'
'-x, -y, -z'
'x-1/2, -y-1/2, z-1/2'

loop_
_atom_site_label
_atom_site_type_symbol
_atom_site_fract_x
_atom_site_fract_y
_atom_site_fract_z
_atom_site_U_iso_or_equiv
_atom_site_adp_type
_atom_site_occupancy
_atom_site_symmetry_multiplicity
_atom_site_calc_flag
_atom_site_refinement_flags
_atom_site_disorder_assembly
_atom_site_disorder_group
U1 U 0.165696(14) 0.857268(4) 1.062400(13) 0.02724(6) Uani 1 1 d . . .
N1 N 0.0670(3) 0.81778(10) 1.1224(3) 0.0354(10) Uani 1 1 d . . .
N2 N 0.2611(3) 0.90255(10) 1.1418(3) 0.0301(10) Uani 1 1 d . . .
C1 C 0.0326(5) 0.78541(17) 1.2569(5) 0.068(2) Uani 1 1 d . . .
H1A H -0.0208 0.7741 1.2136 0.082 Uiso 1 1 calc R . .
H1B H 0.0491 0.7805 1.3244 0.082 Uiso 1 1 calc R . .
C2 C 0.0853(4) 0.80850(13) 1.2222(4) 0.0412(14) Uani 1 1 d . . .
C3 C 0.1654(4) 0.82834(14) 1.2863(4) 0.0391(13) Uani 1 1 d . . .
C4 C 0.2047(5) 0.82349(16) 1.3863(5) 0.0547(17) Uani 1 1 d . . .
H4A H 0.1841 0.8052 1.4173 0.066 Uiso 1 1 calc R . .
C5 C 0.2736(5) 0.84538(19) 1.4404(5) 0.065(2) Uani 1 1 d . . .
H5A H 0.2997 0.8417 1.5080 0.078 Uiso 1 1 calc R . .
C6 C 0.3051(5) 0.87238(17) 1.3982(4) 0.0496(16) Uani 1 1 d . . .
H6A H 0.3508 0.8873 1.4371 0.059 Uiso 1 1 calc R . .
C7 C 0.2694(4) 0.87779(13) 1.2973(4) 0.0359(13) Uani 1 1 d . . .
C8 C 0.2025(4) 0.85488(14) 1.2399(4) 0.0343(12) Uani 1 1 d . . .
C9 C 0.2933(4) 0.90696(13) 1.2439(4) 0.0362(13) Uani 1 1 d . . .
C10 C 0.3339(5) 0.93442(15) 1.2907(4) 0.0532(16) Uani 1 1 d . . .
H10A H 0.3428 0.9530 1.2543 0.064 Uiso 1 1 calc R . .
H10B H 0.3532 0.9350 1.3597 0.064 Uiso 1 1 calc R . .
C11 C -0.1201(4) 0.81951(14) 1.0526(4) 0.0418(14) Uani 1 1 d . . .
C12 C -0.2064(4) 0.80732(15) 0.9866(5) 0.0499(16) Uani 1 1 d . . .
H12A H -0.2699 0.8178 0.9806 0.060 Uiso 1 1 calc R . .
C13 C -0.2009(5) 0.78021(17) 0.9298(5) 0.0605(19) Uani 1 1 d . . .
H13A H -0.2597 0.7727 0.8840 0.073 Uiso 1 1 calc R . .
C14 C -0.1088(5) 0.76417(16) 0.9405(5) 0.0608(19) Uani 1 1 d . . .
H14A H -0.1058 0.7453 0.9033 0.073 Uiso 1 1 calc R . .
C15 C -0.0205(5) 0.77546(14) 1.0053(5) 0.0463(15) Uani 1 1 d . . .
C16 C -0.0244(4) 0.80403(12) 1.0597(4) 0.0344(13) Uani 1 1 d . . .
C17 C -0.1297(5) 0.84895(14) 1.1167(5) 0.0481(16) Uani 1 1 d . . .
H17A H -0.0616 0.8535 1.1609 0.058 Uiso 1 1 calc R . .
C18 C -0.2050(6) 0.84189(19) 1.1795(5) 0.074(2) Uani 1 1 d . . .
H18A H -0.1822 0.8228 1.2200 0.110 Uiso 1 1 calc R . .
H18B H -0.2725 0.8378 1.1371 0.110 Uiso 1 1 calc R . .
H18C H -0.2082 0.8606 1.2212 0.110 Uiso 1 1 calc R . .
C19 C -0.1643(6) 0.87880(16) 1.0541(6) 0.082(2) Uani 1 1 d . . .
H19A H -0.1156 0.8835 1.0151 0.123 Uiso 1 1 calc R . .
H19B H -0.1683 0.8973 1.0961 0.123 Uiso 1 1 calc R . .
H19C H -0.2314 0.8748 1.0108 0.123 Uiso 1 1 calc R . .
C20 C 0.0769(5) 0.75535(16) 1.0198(6) 0.067(2) Uani 1 1 d . . .
H20A H 0.1323 0.7678 1.0648 0.081 Uiso 1 1 calc R . .
C21 C 0.1098(7) 0.7497(2) 0.9279(7) 0.103(3) Uani 1 1 d . . .
H21A H 0.1174 0.7705 0.8974 0.155 Uiso 1 1 calc R . .
H21B H 0.0587 0.7367 0.8832 0.155 Uiso 1 1 calc R . .
H21C H 0.1750 0.7383 0.9428 0.155 Uiso 1 1 calc R . .
C22 C 0.0681(9) 0.7225(3) 1.0685(8) 0.172(6) Uani 1 1 d . . .
H22A H 0.1321 0.7106 1.0769 0.258 Uiso 1 1 calc R . .
H22B H 0.0128 0.7099 1.0274 0.258 Uiso 1 1 calc R . .
H22C H 0.0539 0.7261 1.1322 0.258 Uiso 1 1 calc R . .
C23 C 0.1833(4) 0.94530(12) 1.0256(4) 0.0341(12) Uani 1 1 d . . .
C24 C 0.1938(5) 0.97023(14) 0.9603(4) 0.0478(15) Uani 1 1 d . . .
H24A H 0.1349 0.9807 0.9228 0.057 Uiso 1 1 calc R . .
C25 C 0.2889(5) 0.97977(15) 0.9500(4) 0.0543(17) Uani 1 1 d . . .
H25A H 0.2945 0.9964 0.9053 0.065 Uiso 1 1 calc R . .
C26 C 0.3754(5) 0.96487(15) 1.0054(5) 0.0548(17) Uani 1 1 d . . .
H26A H 0.4399 0.9719 0.9987 0.066 Uiso 1 1 calc R . .
C27 C 0.3708(4) 0.93969(13) 1.0714(4) 0.0410(14) Uani 1 1 d . . .
C28 C 0.2731(4) 0.92948(12) 1.0807(4) 0.0338(12) Uani 1 1 d . . .
C29 C 0.0781(4) 0.93771(14) 1.0414(4) 0.0422(15) Uani 1 1 d . . .
H29A H 0.0723(5) 0.9150(13) 1.0416(4) 0.033(14) Uiso 1 1 calc R . .
C30 C 0.0677(5) 0.94941(19) 1.1410(4) 0.066(2) Uani 1 1 d . . .
H30A H 0.1245 0.9411 1.1918 0.099 Uiso 1 1 calc R . .
H30B H 0.0036 0.9415 1.1525 0.099 Uiso 1 1 calc R . .
H30C H 0.0684 0.9731 1.1425 0.099 Uiso 1 1 calc R . .
C31 C -0.0126(5) 0.95022(14) 0.9618(4) 0.0503(16) Uani 1 1 d . . .
H31A H -0.0068 0.9424 0.8981 0.075 Uiso 1 1 calc R . .
H31B H -0.0127 0.9739 0.9621 0.075 Uiso 1 1 calc R . .
H31C H -0.0761 0.9422 0.9745 0.075 Uiso 1 1 calc R . .
C32 C 0.4707(4) 0.92442(15) 1.1302(5) 0.0529(16) Uani 1 1 d . . .
H32A H 0.4539 0.9104 1.1817 0.063 Uiso 1 1 calc R . .
C33 C 0.5233(5) 0.9030(2) 1.0683(6) 0.080(2) Uani 1 1 d . . .
H33A H 0.4761 0.8861 1.0362 0.121 Uiso 1 1 calc R . .
H33B H 0.5835 0.8929 1.1103 0.121 Uiso 1 1 calc R . .
H33C H 0.5435 0.9162 1.0190 0.121 Uiso 1 1 calc R . .
C34 C 0.5468(5) 0.95090(19) 1.1824(6) 0.097(3) Uani 1 1 d . . .
H34A H 0.5142 0.9644 1.2228 0.145 Uiso 1 1 calc R . .
H34B H 0.5670 0.9644 1.1336 0.145 Uiso 1 1 calc R . .
H34C H 0.6071 0.9405 1.2235 0.145 Uiso 1 1 calc R . .
N3 N 0.2625(3) 0.83399(10) 0.9700(3) 0.0313(10) Uani 1 1 d . . .
N4 N -0.1078(3) 0.91998(10) 0.6029(3) 0.0307(10) Uani 1 1 d . . .
C35 C 0.0420(4) 0.95474(14) 0.6757(4) 0.0450(15) Uani 1 1 d . . .
H35A H 0.0150 0.9686 0.6193 0.067 Uiso 1 1 calc R . .
H35B H 0.1102 0.9473 0.6743 0.067 Uiso 1 1 calc R . .
H35C H 0.0456 0.9670 0.7356 0.067 Uiso 1 1 calc R . .
C36 C -0.0271(4) 0.92573(12) 0.6725(3) 0.0300(11) Uani 1 1 d . . .
C37 C -0.0016(4) 0.90043(12) 0.7516(3) 0.0301(12) Uani 1 1 d . . .
C38 C -0.0818(4) 0.88221(13) 0.7779(4) 0.0351(13) Uani 1 1 d . . .
H38A H -0.1510 0.8879 0.7527 0.042 Uiso 1 1 calc R . .
C39 C -0.0551(4) 0.85615(14) 0.8410(4) 0.0382(12) Uani 1 1 d . . .
H39A H -0.1073 0.8439 0.8579 0.046 Uiso 1 1 calc R . .
C40 C 0.0475(4) 0.84724(12) 0.8810(4) 0.0322(12) Uani 1 1 d . . .
H40A H 0.0625 0.8290 0.9228 0.039 Uiso 1 1 calc R . .
C41 C 0.1305(4) 0.86589(11) 0.8584(3) 0.0275(12) Uani 1 1 d . . .
C42 C 0.0989(4) 0.89334(12) 0.7935(3) 0.0288(11) Uani 1 1 d . . .
H42A H 0.1498 0.9070 0.7795 0.035 Uiso 1 1 calc R . .
C43 C 0.2341(4) 0.85925(12) 0.8987(3) 0.0300(11) Uani 1 1 d . . .
C44 C 0.3166(4) 0.87994(13) 0.8728(4) 0.0427(14) Uani 1 1 d . . .
H44A H 0.2853 0.8959 0.8233 0.064 Uiso 1 1 calc R . .
H44B H 0.3626 0.8661 0.8473 0.064 Uiso 1 1 calc R . .
H44C H 0.3549 0.8912 0.9311 0.064 Uiso 1 1 calc R . .
C45 C -0.2218(4) 0.96162(15) 0.5121(4) 0.0467(15) Uani 1 1 d . . .
C46 C -0.2547(5) 0.98096(16) 0.4286(5) 0.0605(19) Uani 1 1 d . . .
H46A H -0.3117 0.9948 0.4230 0.073 Uiso 1 1 calc R . .
C47 C -0.2044(6) 0.97992(18) 0.3542(5) 0.068(2) Uani 1 1 d . . .
H47A H -0.2284 0.9926 0.2974 0.082 Uiso 1 1 calc R . .
C48 C -0.1191(5) 0.96053(17) 0.3624(5) 0.0581(18) Uani 1 1 d . . .
H48A H -0.0851 0.9605 0.3113 0.070 Uiso 1 1 calc R . .
C49 C -0.0821(4) 0.94096(14) 0.4445(4) 0.0406(14) Uani 1 1 d . . .
C50 C -0.1350(4) 0.94207(13) 0.5196(4) 0.0349(13) Uani 1 1 d . . .
C51 C -0.2770(5) 0.96295(15) 0.5950(5) 0.0548(17) Uani 1 1 d . . .
H51A H -0.2741 0.9408 0.6237 0.066 Uiso 1 1 calc R . .
C52 C -0.3896(6) 0.9724(2) 0.5613(6) 0.097(3) Uani 1 1 d . . .
H52A H -0.4243 0.9577 0.5098 0.146 Uiso 1 1 calc R . .
H52B H -0.3951 0.9946 0.5362 0.146 Uiso 1 1 calc R . .
H52C H -0.4211 0.9711 0.6164 0.146 Uiso 1 1 calc R . .
C53 C -0.2210(6) 0.98634(18) 0.6779(6) 0.081(2) Uani 1 1 d . . .
H53A H -0.1496 0.9799 0.7000 0.121 Uiso 1 1 calc R . .
H53B H -0.2532 0.9852 0.7325 0.121 Uiso 1 1 calc R . .
H53C H -0.2251 1.0085 0.6530 0.121 Uiso 1 1 calc R . .
C54 C 0.0104(5) 0.91939(15) 0.4483(4) 0.0499(16) Uani 1 1 d . . .
H54A H 0.0294 0.9089 0.5139 0.060 Uiso 1 1 calc R . .
C55 C -0.0153(6) 0.89236(19) 0.3711(5) 0.082(2) Uani 1 1 d . . .
H55A H -0.0731 0.8798 0.3810 0.123 Uiso 1 1 calc R . .
H55B H 0.0436 0.8781 0.3773 0.123 Uiso 1 1 calc R . .
H55C H -0.0327 0.9020 0.3060 0.123 Uiso 1 1 calc R . .
C56 C 0.1028(5) 0.93956(19) 0.4356(5) 0.072(2) Uani 1 1 d . . .
H56A H 0.1185 0.9563 0.4859 0.108 Uiso 1 1 calc R . .
H56B H 0.0864 0.9497 0.3712 0.108 Uiso 1 1 calc R . .
H56C H 0.1617 0.9253 0.4416 0.108 Uiso 1 1 calc R . .
C57 C 0.4242(4) 0.80858(12) 1.0564(4) 0.0368(13) Uani 1 1 d . . .
C58 C 0.5142(4) 0.79232(14) 1.0528(5) 0.0546(17) Uani 1 1 d . . .
H58A H 0.5646 0.7889 1.1115 0.066 Uiso 1 1 calc R . .
C59 C 0.5314(5) 0.78119(15) 0.9671(6) 0.0583(18) Uani 1 1 d . . .
H59A H 0.5939 0.7711 0.9661 0.070 Uiso 1 1 calc R . .
C60 C 0.4568(5) 0.78491(15) 0.8828(5) 0.0555(17) Uani 1 1 d . . .
H60A H 0.4685 0.7766 0.8241 0.067 Uiso 1 1 calc R . .
C61 C 0.3643(5) 0.80042(13) 0.8791(4) 0.0426(14) Uani 1 1 d . . .
C62 C 0.3503(4) 0.81439(12) 0.9678(4) 0.0304(12) Uani 1 1 d . . .
C63 C 0.4051(5) 0.81828(15) 1.1543(4) 0.0494(16) Uani 1 1 d . . .
H63A H 0.3560 0.8367 1.1418 0.059 Uiso 1 1 calc R . .
C64 C 0.3552(5) 0.79105(19) 1.1959(5) 0.074(2) Uani 1 1 d . . .
H64A H 0.2942 0.7840 1.1477 0.111 Uiso 1 1 calc R . .
H64B H 0.3362 0.7986 1.2546 0.111 Uiso 1 1 calc R . .
H64C H 0.4026 0.7729 1.2125 0.111 Uiso 1 1 calc R . .
C65 C 0.4999(6) 0.82981(19) 1.2313(5) 0.081(2) Uani 1 1 d . . .
H65A H 0.4804 0.8357 1.2912 0.121 Uiso 1 1 calc R . .
H65B H 0.5291 0.8487 1.2065 0.121 Uiso 1 1 calc R . .
H65C H 0.5502 0.8124 1.2450 0.121 Uiso 1 1 calc R . .
C66 C 0.2795(5) 0.79901(16) 0.7843(4) 0.0607(19) Uani 1 1 d . . .
H66A H 0.2169 0.8089 0.7975 0.073 Uiso 1 1 calc R . .
C67 C 0.3063(8) 0.8180(2) 0.7001(5) 0.112(3) Uani 1 1 d . . .
H67A H 0.3213 0.8405 0.7199 0.168 Uiso 1 1 calc R . .
H67B H 0.2487 0.8173 0.6429 0.168 Uiso 1 1 calc R . .
H67C H 0.3658 0.8082 0.6841 0.168 Uiso 1 1 calc R . .
C68 C 0.2545(5) 0.76378(18) 0.7504(5) 0.073(2) Uani 1 1 d . . .
H68A H 0.2363 0.7514 0.8026 0.110 Uiso 1 1 calc R . .
H68B H 0.3139 0.7539 0.7343 0.110 Uiso 1 1 calc R . .
H68C H 0.1973 0.7637 0.6927 0.110 Uiso 1 1 calc R . .
Li1 Li -0.1952(8) 0.8764(2) 0.5901(8) 0.052(3) Uani 1 1 d . . .
O1 O -0.1201(3) 0.84140(11) 0.5484(4) 0.0675(13) Uani 1 1 d . B .
C69 C -0.0148(6) 0.83246(19) 0.5862(6) 0.083(2) Uani 1 1 d . . .
H69A H 0.0158 0.8448 0.6461 0.099 Uiso 0.48 1 calc PR A 1
H69B H 0.0250 0.8366 0.5375 0.099 Uiso 0.48 1 calc PR A 1
H69C H 0.0059 0.8363 0.6573 0.099 Uiso 0.52 1 calc PR A 2
H69D H 0.0293 0.8456 0.5548 0.099 Uiso 0.52 1 calc PR A 2
C70' C -0.018(4) 0.7994(8) 0.606(4) 0.14(2) Uani 0.48 1 d P B 1
H70A H -0.0482 0.7946 0.6612 0.171 Uiso 0.48 1 calc PR B 1
H70B H 0.0497 0.7888 0.6164 0.171 Uiso 0.48 1 calc PR B 1
C71' C -0.101(2) 0.7902(8) 0.489(2) 0.124(13) Uani 0.48 1 d P B 1
H71A H -0.0682 0.7928 0.4342 0.149 Uiso 0.48 1 calc PR B 1
H71B H -0.1325 0.7684 0.4863 0.149 Uiso 0.48 1 calc PR B 1
C70 C -0.005(4) 0.7976(10) 0.565(4) 0.17(3) Uani 0.52 1 d P B 2
H70C H 0.0417 0.7863 0.6199 0.209 Uiso 0.52 1 calc PR B 2
H70D H 0.0191 0.7943 0.5049 0.209 Uiso 0.52 1 calc PR B 2
C71 C -0.1229(19) 0.7859(6) 0.551(2) 0.101(8) Uani 0.52 1 d P B 2
H71C H -0.1379 0.7655 0.5139 0.122 Uiso 0.52 1 calc PR B 2
H71D H -0.1425 0.7840 0.6135 0.122 Uiso 0.52 1 calc PR B 2
C72 C -0.1694(6) 0.81484(19) 0.4927(7) 0.101(3) Uani 1 1 d . . .
H72A H -0.2234 0.8065 0.5222 0.122 Uiso 0.48 1 calc PR B 1
H72B H -0.2019 0.8222 0.4259 0.122 Uiso 0.48 1 calc PR B 1
H72C H -0.1562 0.8146 0.4271 0.122 Uiso 0.52 1 calc PR B 2
H72D H -0.2437 0.8156 0.4861 0.122 Uiso 0.52 1 calc PR B 2
C73 C -0.3177(7) 0.8898(2) 0.3763(6) 0.111(3) Uani 1 1 d . . .
H73A H -0.2532 0.8997 0.3725 0.167 Uiso 1 1 calc R . .
H73B H -0.3741 0.9034 0.3416 0.167 Uiso 1 1 calc R . .
H73C H -0.3235 0.8683 0.3465 0.167 Uiso 1 1 calc R . .
O2 O -0.3209(4) 0.88703(14) 0.4745(4) 0.0874(16) Uani 1 1 d . . .
C74 C -0.4112(6) 0.8732(2) 0.4851(7) 0.089(3) Uani 1 1 d . . .
H74A H -0.4182 0.8511 0.4572 0.107 Uiso 1 1 calc R . .
H74B H -0.4695 0.8863 0.4493 0.107 Uiso 1 1 calc R . .
C75 C -0.4116(6) 0.8716(2) 0.5940(7) 0.094(3) Uani 1 1 d . . .
H75A H -0.4186 0.8936 0.6195 0.113 Uiso 1 1 calc R . .
H75B H -0.4685 0.8581 0.6033 0.113 Uiso 1 1 calc R . .
O3 O -0.3211(4) 0.85832(15) 0.6403(4) 0.0950(18) Uani 1 1 d . . .
C76 C -0.3312(8) 0.8480(3) 0.7374(6) 0.146(5) Uani 1 1 d . . .
H76A H -0.2678 0.8378 0.7730 0.218 Uiso 1 1 calc R . .
H76B H -0.3870 0.8324 0.7298 0.218 Uiso 1 1 calc R . .
H76C H -0.3455 0.8669 0.7736 0.218 Uiso 1 1 calc R . .
O4 O 0.5226(4) 0.93687(13) 0.7598(4) 0.0801(15) Uani 1 1 d . . .
C77 C 0.5843(7) 0.9568(2) 0.8364(6) 0.091(3) Uani 1 1 d . . .
H77A H 0.5497 0.9597 0.8897 0.109 Uiso 1 1 calc R . .
H77B H 0.5946 0.9785 0.8103 0.109 Uiso 1 1 calc R . .
C78 C 0.6865(7) 0.9402(3) 0.8748(7) 0.126(4) Uani 1 1 d . . .
H78A H 0.7292 0.9535 0.9260 0.189 Uiso 1 1 calc R . .
H78B H 0.7201 0.9374 0.8216 0.189 Uiso 1 1 calc R . .
H78C H 0.6757 0.9190 0.9015 0.189 Uiso 1 1 calc R . .
C79 C 0.4220(6) 0.9491(2) 0.7267(6) 0.083(2) Uani 1 1 d . . .
H79A H 0.4243 0.9720 0.7068 0.100 Uiso 1 1 calc R . .
H79B H 0.3866 0.9481 0.7800 0.100 Uiso 1 1 calc R . .
C80 C 0.3647(6) 0.9291(2) 0.6409(6) 0.100(3) Uani 1 1 d . . .
H80A H 0.2956 0.9376 0.6179 0.151 Uiso 1 1 calc R . .
H80B H 0.3618 0.9065 0.6613 0.151 Uiso 1 1 calc R . .
H80C H 0.3998 0.9303 0.5883 0.151 Uiso 1 1 calc R . .

loop_
_atom_site_aniso_label
_atom_site_aniso_U_11
_atom_site_aniso_U_22
_atom_site_aniso_U_33
_atom_site_aniso_U_23
_atom_site_aniso_U_13
_atom_site_aniso_U_12
U1 0.03043(10) 0.02605(10) 0.02698(10) 0.00425(10) 0.01034(7) 0.00251(10)
N1 0.036(3) 0.034(3) 0.038(3) 0.005(2) 0.012(2) -0.001(2)
N2 0.034(2) 0.026(2) 0.031(2) 0.0054(19) 0.010(2) -0.0003(19)
C1 0.075(5) 0.071(5) 0.059(4) 0.022(4) 0.018(4) -0.019(4)
C2 0.050(4) 0.034(3) 0.043(3) 0.011(3) 0.019(3) -0.001(3)
C3 0.042(3) 0.043(3) 0.035(3) 0.016(3) 0.015(3) 0.006(3)
C4 0.056(4) 0.058(4) 0.052(4) 0.024(3) 0.018(3) -0.003(3)
C5 0.063(5) 0.099(6) 0.028(3) 0.024(4) 0.002(3) -0.002(4)
C6 0.046(4) 0.067(4) 0.034(3) -0.001(3) 0.007(3) -0.007(3)
C7 0.037(3) 0.042(3) 0.031(3) 0.001(3) 0.011(3) 0.006(3)
C8 0.035(3) 0.042(3) 0.028(3) 0.008(3) 0.013(2) 0.011(3)
C9 0.039(3) 0.035(3) 0.036(3) 0.001(2) 0.012(3) 0.001(3)
C10 0.071(4) 0.043(4) 0.044(4) -0.006(3) 0.012(3) -0.004(3)
C11 0.043(3) 0.036(3) 0.051(4) 0.002(3) 0.020(3) -0.008(3)
C12 0.037(3) 0.050(4) 0.065(4) -0.008(3) 0.017(3) -0.009(3)
C13 0.047(4) 0.066(5) 0.071(5) -0.019(4) 0.019(4) -0.023(4)
C14 0.068(5) 0.043(4) 0.078(5) -0.024(4) 0.032(4) -0.022(4)
C15 0.056(4) 0.031(3) 0.060(4) -0.003(3) 0.028(3) -0.003(3)
C16 0.039(3) 0.026(3) 0.043(3) 0.003(2) 0.019(3) -0.008(2)
C17 0.044(3) 0.042(4) 0.063(4) -0.009(3) 0.021(3) 0.000(3)
C18 0.082(5) 0.083(5) 0.067(5) -0.012(4) 0.038(4) 0.003(4)
C19 0.106(6) 0.041(4) 0.111(7) -0.002(4) 0.050(5) 0.012(4)
C20 0.063(5) 0.046(4) 0.097(6) -0.016(4) 0.029(4) 0.006(4)
C21 0.104(7) 0.089(6) 0.137(8) 0.021(6) 0.070(6) 0.049(6)
C22 0.226(13) 0.138(10) 0.202(12) 0.109(9) 0.151(11) 0.122(10)
C23 0.048(3) 0.026(3) 0.029(3) -0.003(2) 0.010(3) -0.002(2)
C24 0.056(4) 0.041(4) 0.045(4) 0.006(3) 0.010(3) -0.002(3)
C25 0.071(5) 0.042(4) 0.051(4) 0.020(3) 0.017(3) -0.005(3)
C26 0.059(4) 0.048(4) 0.062(4) 0.007(3) 0.025(4) -0.013(3)
C27 0.045(4) 0.034(3) 0.045(3) 0.002(3) 0.012(3) -0.005(3)
C28 0.043(3) 0.024(3) 0.035(3) -0.003(2) 0.011(3) 0.000(2)
C29 0.047(4) 0.024(3) 0.055(4) 0.008(3) 0.012(3) 0.012(3)
C30 0.046(4) 0.109(6) 0.046(4) 0.010(4) 0.016(3) 0.026(4)
C31 0.057(4) 0.038(3) 0.053(4) -0.007(3) 0.007(3) 0.008(3)
C32 0.043(4) 0.049(4) 0.068(4) 0.007(3) 0.015(3) -0.007(3)
C33 0.056(5) 0.099(6) 0.091(6) 0.030(5) 0.027(4) 0.031(4)
C34 0.056(5) 0.079(6) 0.133(8) 0.004(5) -0.021(5) -0.032(4)
N3 0.034(2) 0.029(2) 0.032(2) 0.0053(19) 0.0092(19) 0.0071(19)
N4 0.037(3) 0.026(2) 0.028(2) 0.0034(18) 0.007(2) 0.0059(19)
C35 0.047(4) 0.042(3) 0.038(3) 0.008(3) -0.005(3) -0.008(3)
C36 0.036(3) 0.025(3) 0.028(3) 0.000(2) 0.006(2) 0.002(2)
C37 0.039(3) 0.027(3) 0.024(3) -0.001(2) 0.006(2) -0.001(2)
C38 0.029(3) 0.034(3) 0.038(3) -0.001(2) 0.001(2) 0.004(2)
C39 0.038(3) 0.040(3) 0.039(3) 0.005(3) 0.012(2) -0.004(3)
C40 0.042(3) 0.024(3) 0.029(3) 0.004(2) 0.005(2) -0.001(2)
C41 0.036(3) 0.025(3) 0.021(2) -0.003(2) 0.009(2) 0.001(2)
C42 0.032(3) 0.028(3) 0.026(3) 0.003(2) 0.005(2) -0.002(2)
C43 0.035(3) 0.031(3) 0.026(2) 0.002(2) 0.012(2) 0.004(3)
C44 0.044(3) 0.039(3) 0.049(4) 0.011(3) 0.020(3) 0.003(3)
C45 0.037(3) 0.046(4) 0.053(4) 0.016(3) 0.004(3) 0.001(3)
C46 0.044(4) 0.052(4) 0.076(5) 0.025(4) -0.003(4) 0.004(3)
C47 0.075(5) 0.068(5) 0.046(4) 0.029(4) -0.013(4) -0.019(4)
C48 0.065(5) 0.065(5) 0.041(4) 0.014(3) 0.006(3) -0.021(4)
C49 0.042(3) 0.043(3) 0.033(3) 0.002(3) 0.002(3) -0.007(3)
C50 0.035(3) 0.031(3) 0.035(3) 0.001(2) 0.002(2) -0.005(2)
C51 0.041(4) 0.042(4) 0.081(5) 0.008(3) 0.015(3) 0.009(3)
C52 0.059(5) 0.111(7) 0.125(8) 0.040(6) 0.031(5) 0.037(5)
C53 0.079(5) 0.065(5) 0.108(6) -0.023(5) 0.044(5) 0.004(4)
C54 0.050(4) 0.063(4) 0.040(3) -0.003(3) 0.017(3) -0.004(3)
C55 0.107(6) 0.082(6) 0.063(5) -0.026(4) 0.033(5) -0.007(5)
C56 0.055(4) 0.098(6) 0.071(5) -0.008(4) 0.030(4) -0.012(4)
C57 0.034(3) 0.024(3) 0.049(3) 0.001(2) 0.004(3) 0.003(2)
C58 0.039(4) 0.037(4) 0.079(5) -0.013(3) -0.002(3) 0.009(3)
C59 0.035(4) 0.043(4) 0.102(6) -0.011(4) 0.026(4) 0.008(3)
C60 0.063(4) 0.047(4) 0.069(5) -0.004(3) 0.040(4) 0.008(3)
C61 0.053(4) 0.034(3) 0.047(3) 0.005(3) 0.023(3) 0.011(3)
C62 0.031(3) 0.025(3) 0.040(3) 0.003(2) 0.016(3) 0.003(2)
C63 0.048(4) 0.051(4) 0.040(3) -0.001(3) -0.007(3) 0.023(3)
C64 0.061(5) 0.098(6) 0.067(5) 0.005(4) 0.025(4) 0.010(4)
C65 0.094(6) 0.071(5) 0.059(5) -0.004(4) -0.016(4) 0.002(5)
C66 0.081(5) 0.065(5) 0.035(3) -0.003(3) 0.014(3) 0.029(4)
C67 0.200(11) 0.097(7) 0.046(5) 0.001(5) 0.043(6) -0.002(7)
C68 0.068(5) 0.078(5) 0.069(5) -0.020(4) 0.007(4) 0.016(4)
Li1 0.057(7) 0.037(6) 0.062(7) -0.010(5) 0.014(5) 0.001(5)
O1 0.055(3) 0.047(3) 0.095(4) -0.027(3) 0.008(3) 0.001(2)
C69 0.061(5) 0.070(6) 0.109(7) -0.034(5) 0.007(5) 0.004(4)
C70' 0.11(3) 0.048(16) 0.22(5) -0.01(2) -0.06(3) 0.032(15)
C71' 0.075(16) 0.11(2) 0.19(4) -0.08(2) 0.03(2) 0.006(15)
C70 0.066(17) 0.14(3) 0.28(5) -0.15(3) -0.03(2) 0.027(15)
C71 0.080(17) 0.043(10) 0.16(3) 0.000(15) -0.009(15) -0.001(10)
C72 0.080(6) 0.063(5) 0.144(8) -0.049(6) -0.005(6) -0.002(5)
C73 0.118(8) 0.144(9) 0.062(6) -0.005(6) 0.006(5) -0.037(7)
O2 0.080(4) 0.089(4) 0.091(4) -0.003(3) 0.018(3) -0.015(3)
C74 0.045(5) 0.119(7) 0.095(7) 0.002(6) 0.002(4) -0.007(5)
C75 0.059(6) 0.093(7) 0.134(9) -0.016(6) 0.033(6) 0.000(5)
O3 0.053(3) 0.116(5) 0.105(5) -0.035(4) -0.003(3) -0.011(3)
C76 0.127(8) 0.246(14) 0.059(6) 0.015(7) 0.013(6) -0.108(9)
O4 0.082(4) 0.084(4) 0.072(4) 0.005(3) 0.014(3) 0.025(3)
C77 0.101(7) 0.106(7) 0.065(5) -0.005(5) 0.019(5) 0.027(6)
C78 0.097(7) 0.169(11) 0.104(8) 0.019(7) 0.007(6) 0.053(7)
C79 0.088(6) 0.095(6) 0.068(5) 0.006(5) 0.022(5) 0.022(5)
C80 0.087(6) 0.112(7) 0.098(7) 0.004(6) 0.017(5) -0.013(6)

loop_
_atom_type_symbol
_atom_type_description
_atom_type_scat_dispersion_real
_atom_type_scat_dispersion_imag
_atom_type_scat_source
C C 0.0033 0.0016 'International Tables Vol C Tables 4.2.6.8 and 6.1.1.4'
H H 0.0000 0.0000 'International Tables Vol C Tables 4.2.6.8 and 6.1.1.4'
Li Li -0.0003 0.0001 'International Tables Vol C Tables 4.2.6.8 and 6.1.1.4'
N N 0.0061 0.0033 'International Tables Vol C Tables 4.2.6.8 and 6.1.1.4'
O O 0.0106 0.0060 'International Tables Vol C Tables 4.2.6.8 and 6.1.1.4'
U U -9.6767 9.6646 'International Tables Vol C Tables 4.2.6.8 and 6.1.1.4'

loop_
_geom_angle_atom_site_label_1
_geom_angle_atom_site_label_2
_geom_angle_atom_site_label_3
_geom_angle
N3 U1 N2 106.13(15)
N3 U1 N1 111.53(15)
N2 U1 N1 130.60(14)
N3 U1 C8 124.88(16)
N2 U1 C8 66.22(16)
N1 U1 C8 66.32(17)
N3 U1 C40 71.44(15)
N2 U1 C40 133.82(14)
N1 U1 C40 88.84(15)
C8 U1 C40 153.54(17)
N3 U1 C43 32.16(14)
N2 U1 C43 96.87(15)
N1 U1 C43 131.68(15)
C8 U1 C43 149.08(16)
C40 U1 C43 55.83(15)
N3 U1 C41 56.31(14)
N2 U1 C41 108.54(14)
N1 U1 C41 118.57(14)
C8 U1 C41 174.71(17)
C40 U1 C41 30.51(15)
C43 U1 C41 29.39(14)
C2 N1 C16 114.6(4)
C2 N1 U1 124.0(3)
C16 N1 U1 121.1(3)
C9 N2 C28 117.5(4)
C9 N2 U1 125.2(3)
C28 N2 U1 116.6(3)
C1 C2 N1 124.7(6)
C1 C2 C3 122.8(5)
N1 C2 C3 112.4(4)
C4 C3 C8 119.0(5)
C4 C3 C2 125.5(5)
C8 C3 C2 115.5(5)
C5 C4 C3 120.1(6)
C4 C5 C6 121.7(6)
C5 C6 C7 120.0(6)
C8 C7 C6 119.2(5)
C8 C7 C9 115.6(5)
C6 C7 C9 125.1(5)
C7 C8 C3 119.6(5)
C7 C8 U1 120.2(4)
C3 C8 U1 119.8(4)
C10 C9 N2 126.3(5)
C10 C9 C7 122.4(5)
N2 C9 C7 111.2(5)
C16 C11 C12 118.9(5)
C16 C11 C17 121.2(5)
C12 C11 C17 119.9(5)
C13 C12 C11 121.4(6)
C14 C13 C12 119.7(6)
C13 C14 C15 121.1(6)
C14 C15 C16 119.6(6)
C14 C15 C20 118.7(6)
C16 C15 C20 121.6(6)
C11 C16 C15 119.3(5)
C11 C16 N1 119.5(5)
C15 C16 N1 121.2(5)
C11 C17 C19 110.7(5)
C11 C17 C18 110.8(5)
C19 C17 C18 109.7(6)
C21 C20 C15 113.5(6)
C21 C20 C22 109.0(7)
C15 C20 C22 112.3(6)
C24 C23 C28 118.6(5)
C24 C23 C29 119.5(5)
C28 C23 C29 121.8(5)
C25 C24 C23 121.3(6)
C26 C25 C24 119.6(6)
C25 C26 C27 122.2(6)
C26 C27 C28 118.2(5)
C26 C27 C32 118.9(5)
C28 C27 C32 122.9(5)
C27 C28 N2 121.8(5)
C27 C28 C23 120.0(5)
N2 C28 C23 118.1(5)
C23 C29 C30 111.7(5)
C23 C29 C31 115.5(5)
C30 C29 C31 109.4(5)
C27 C32 C33 113.3(5)
C27 C32 C34 111.2(5)
C33 C32 C34 109.2(6)
C43 N3 C62 118.1(4)
C43 N3 U1 90.3(3)
C62 N3 U1 147.2(3)
C36 N4 C50 119.7(4)
C36 N4 Li1 124.2(4)
C50 N4 Li1 115.5(4)
N4 C36 C37 115.7(4)
N4 C36 C35 124.5(4)
C37 C36 C35 119.8(4)
C42 C37 C38 120.5(5)
C42 C37 C36 119.3(5)
C38 C37 C36 120.1(4)
C39 C38 C37 118.3(5)
C39 C38 Li1 123.5(4)
C37 C38 Li1 94.3(4)
C38 C39 C40 122.3(5)
C39 C40 C41 120.6(5)
C39 C40 U1 129.4(4)
C41 C40 U1 79.5(3)
C43 C41 C42 121.1(5)
C43 C41 C40 123.6(4)
C42 C41 C40 115.2(4)
C43 C41 U1 70.1(3)
C42 C41 U1 133.7(3)
C40 C41 U1 70.0(3)
C37 C42 C41 122.9(5)
C41 C43 N3 119.6(4)
C41 C43 C44 120.9(4)
N3 C43 C44 119.4(4)
C41 C43 U1 80.5(3)
N3 C43 U1 57.6(2)
C44 C43 U1 130.6(3)
C50 C45 C46 118.5(6)
C50 C45 C51 121.0(5)
C46 C45 C51 120.4(6)
C47 C46 C45 120.4(6)
C48 C47 C46 120.6(6)
C47 C48 C49 121.5(6)
C48 C49 C50 117.2(6)
C48 C49 C54 119.3(6)
C50 C49 C54 123.5(5)
C45 C50 C49 121.8(5)
C45 C50 N4 117.3(5)
C49 C50 N4 120.5(5)
C45 C51 C52 113.8(6)
C45 C51 C53 110.8(5)
C52 C51 C53 109.8(6)
C49 C54 C55 110.8(5)
C49 C54 C56 111.3(5)
C55 C54 C56 110.8(5)
C58 C57 C62 118.7(5)
C58 C57 C63 120.1(5)
C62 C57 C63 121.2(5)
C59 C58 C57 122.1(6)
C58 C59 C60 118.9(6)
C61 C60 C59 123.2(6)
C60 C61 C62 117.4(5)
C60 C61 C66 119.2(5)
C62 C61 C66 123.2(5)
C57 C62 C61 119.3(5)
C57 C62 N3 118.8(4)
C61 C62 N3 121.9(5)
C64 C63 C57 110.6(5)
C64 C63 C65 109.3(6)
C57 C63 C65 115.2(6)
C61 C66 C67 112.8(7)
C61 C66 C68 111.6(5)
C67 C66 C68 108.3(6)
O1 Li1 O2 107.8(5)
O1 Li1 O3 111.3(5)
O2 Li1 O3 76.7(4)
O1 Li1 N4 109.3(5)
O2 Li1 N4 102.5(5)
O3 Li1 N4 137.5(5)
O1 Li1 C38 98.6(4)
O2 Li1 C38 153.4(5)
O3 Li1 C38 90.7(4)
N4 Li1 C38 71.1(3)
C72 O1 C69 107.3(5)
C72 O1 Li1 122.2(6)
C69 O1 Li1 128.5(5)
O1 C69 C70' 105(2)
O1 C69 C70 107.7(19)
C70' C69 C70 26(4)
C69 C70' C71' 94(3)
C72 C71' C70' 94.7(19)
C69 C70 C71 100(3)
C72 C71 C70 96(2)
C71' C72 O1 111.3(15)
C71' C72 C71 40.7(13)
O1 C72 C71 103.5(12)
C74 O2 C73 112.4(7)
C74 O2 Li1 113.5(6)
C73 O2 Li1 124.9(6)
O2 C74 C75 110.0(7)
O3 C75 C74 106.0(7)
C75 O3 C76 106.7(7)
C75 O3 Li1 113.6(6)
C76 O3 Li1 132.3(6)
C79 O4 C77 112.0(6)
O4 C77 C78 108.5(7)
O4 C79 C80 109.3(7)

loop_
_geom_bond_atom_site_label_1
_geom_bond_atom_site_label_2
_geom_bond_distance
U1 N3 2.260(4)
U1 N2 2.371(4)
U1 N1 2.372(4)
U1 C8 2.420(5)
U1 C40 2.682(5)
U1 C43 2.678(5)
U1 C41 2.808(5)
N1 C2 1.413(6)
N1 C16 1.440(7)
N2 C9 1.402(6)
N2 C28 1.430(6)
C1 C2 1.342(8)
C2 C3 1.468(8)
C3 C4 1.388(8)
C3 C8 1.418(7)
C4 C5 1.375(9)
C5 C6 1.369(9)
C6 C7 1.396(7)
C7 C8 1.408(7)
C7 C9 1.487(7)
C9 C10 1.348(7)
C11 C16 1.416(7)
C11 C12 1.388(8)
C11 C17 1.528(8)
C12 C13 1.379(8)
C13 C14 1.377(9)
C14 C15 1.387(8)
C15 C16 1.404(7)
C15 C20 1.518(8)
C17 C19 1.510(9)
C17 C18 1.523(8)
C20 C21 1.481(10)
C20 C22 1.526(11)
C23 C24 1.402(7)
C23 C28 1.421(7)
C23 C29 1.517(8)
C24 C25 1.378(8)
C25 C26 1.374(9)
C26 C27 1.397(8)
C27 C28 1.415(7)
C27 C32 1.529(8)
C29 C30 1.516(8)
C29 C31 1.527(7)
C32 C33 1.526(9)
C32 C34 1.546(9)
N3 C43 1.425(6)
N3 C62 1.434(6)
N4 C36 1.292(6)
N4 C50 1.452(6)
N4 Li1 2.120(11)
C35 C36 1.502(7)
C36 C37 1.495(7)
C37 C42 1.367(7)
C37 C38 1.433(7)
C38 C39 1.376(7)
C38 Li1 2.713(12)
C39 C40 1.405(7)
C40 C41 1.449(7)
C41 C43 1.397(7)
C41 C42 1.442(6)
C43 C44 1.508(7)
C45 C50 1.397(7)
C45 C46 1.394(8)
C45 C51 1.527(8)
C46 C47 1.377(9)
C47 C48 1.376(9)
C48 C49 1.391(8)
C49 C50 1.410(7)
C49 C54 1.516(8)
C51 C52 1.522(9)
C51 C53 1.552(9)
C54 C55 1.528(8)
C54 C56 1.538(8)
C57 C58 1.394(7)
C57 C62 1.408(7)
C57 C63 1.511(8)
C58 C59 1.357(8)
C59 C60 1.361(9)
C60 C61 1.386(8)
C61 C62 1.424(7)
C61 C66 1.526(8)
C63 C64 1.492(9)
C63 C65 1.530(8)
C66 C67 1.528(9)
C66 C68 1.530(9)
Li1 O1 1.924(11)
Li1 O2 2.083(12)
Li1 O3 2.119(12)
O1 C72 1.406(8)
O1 C69 1.434(8)
C69 C70' 1.38(4)
C69 C70 1.47(4)
C70' C71' 1.80(6)
C71' C72 1.37(3)
C70 C71 1.63(6)
C71 C72 1.49(2)
C73 O2 1.394(9)
O2 C74 1.380(8)
C74 C75 1.530(11)
C75 O3 1.346(9)
O3 C76 1.464(9)
O4 C79 1.412(8)
O4 C77 1.440(9)
C77 C78 1.510(10)
C79 C80 1.504(10)

loop_
_geom_torsion_atom_site_label_1
_geom_torsion_atom_site_label_2
_geom_torsion_atom_site_label_3
_geom_torsion_atom_site_label_4
_geom_torsion
N3 U1 N1 C2 110.1(4)
N2 U1 N1 C2 -26.9(5)
C8 U1 N1 C2 -9.8(4)
C40 U1 N1 C2 179.6(4)
C43 U1 N1 C2 140.0(4)
C41 U1 N1 C2 172.5(4)
N3 U1 N1 C16 -76.9(4)
N2 U1 N1 C16 146.0(3)
C8 U1 N1 C16 163.2(4)
C40 U1 N1 C16 -7.4(4)
C43 U1 N1 C16 -47.1(4)
C41 U1 N1 C16 -14.6(4)
N3 U1 N2 C9 -120.8(4)
N1 U1 N2 C9 17.8(5)
C8 U1 N2 C9 0.7(4)
C40 U1 N2 C9 159.6(4)
C43 U1 N2 C9 -152.3(4)
C41 U1 N2 C9 180.0(4)
N3 U1 N2 C28 68.9(4)
N1 U1 N2 C28 -152.4(3)
C8 U1 N2 C28 -169.6(4)
C40 U1 N2 C28 -10.6(4)
C43 U1 N2 C28 37.4(4)
C41 U1 N2 C28 9.7(4)
C16 N1 C2 C1 9.1(8)
U1 N1 C2 C1 -177.5(5)
C16 N1 C2 C3 -167.6(4)
U1 N1 C2 C3 5.7(6)
C1 C2 C3 C4 7.8(10)
N1 C2 C3 C4 -175.3(5)
C1 C2 C3 C8 -170.7(6)
N1 C2 C3 C8 6.1(7)
C8 C3 C4 C5 4.1(9)
C2 C3 C4 C5 -174.4(6)
C3 C4 C5 C6 0.3(11)
C4 C5 C6 C7 -1.8(10)
C5 C6 C7 C8 -1.2(9)
C5 C6 C7 C9 176.5(6)
C6 C7 C8 C3 5.5(8)
C9 C7 C8 C3 -172.4(5)
C6 C7 C8 U1 -167.7(4)
C9 C7 C8 U1 14.4(6)
C4 C3 C8 C7 -7.0(8)
C2 C3 C8 C7 171.7(5)
C4 C3 C8 U1 166.3(4)
C2 C3 C8 U1 -15.0(6)
N3 U1 C8 C7 85.5(4)
N2 U1 C8 C7 -8.1(4)
N1 U1 C8 C7 -174.0(4)
C40 U1 C8 C7 -152.5(4)
C43 U1 C8 C7 53.1(6)
C41 U1 C8 C7 -15.8(19)
N3 U1 C8 C3 -87.8(4)
N2 U1 C8 C3 178.6(4)
N1 U1 C8 C3 12.7(4)
C40 U1 C8 C3 34.2(6)
C43 U1 C8 C3 -120.2(4)
C41 U1 C8 C3 171.0(15)
C28 N2 C9 C10 0.8(8)
U1 N2 C9 C10 -169.4(5)
C28 N2 C9 C7 176.1(4)
U1 N2 C9 C7 5.9(6)
C8 C7 C9 C10 163.0(5)
C6 C7 C9 C10 -14.8(9)
C8 C7 C9 N2 -12.6(6)
C6 C7 C9 N2 169.7(5)
C16 C11 C12 C13 1.4(9)
C17 C11 C12 C13 -178.1(6)
C11 C12 C13 C14 2.0(10)
C12 C13 C14 C15 -2.2(10)
C13 C14 C15 C16 -1.1(10)
C13 C14 C15 C20 175.3(6)
C12 C11 C16 C15 -4.6(8)
C17 C11 C16 C15 174.8(5)
C12 C11 C16 N1 175.5(5)
C17 C11 C16 N1 -5.1(8)
C14 C15 C16 C11 4.5(8)
C20 C15 C16 C11 -171.8(5)
C14 C15 C16 N1 -175.6(5)
C20 C15 C16 N1 8.1(8)
C2 N1 C16 C11 84.1(6)
U1 N1 C16 C11 -89.5(5)
C2 N1 C16 C15 -95.8(6)
U1 N1 C16 C15 90.6(5)
C16 C11 C17 C19 117.1(6)
C12 C11 C17 C19 -63.5(7)
C16 C11 C17 C18 -121.0(6)
C12 C11 C17 C18 58.4(8)
C14 C15 C20 C21 58.2(9)
C16 C15 C20 C21 -125.4(7)
C14 C15 C20 C22 -66.0(10)
C16 C15 C20 C22 110.4(8)
C28 C23 C24 C25 -0.9(8)
C29 C23 C24 C25 174.5(5)
C23 C24 C25 C26 -0.7(9)
C24 C25 C26 C27 1.2(10)
C25 C26 C27 C28 -0.1(9)
C25 C26 C27 C32 180.0(6)
C26 C27 C28 N2 176.0(5)
C32 C27 C28 N2 -4.1(8)
C26 C27 C28 C23 -1.6(8)
C32 C27 C28 C23 178.3(5)
C9 N2 C28 C27 70.8(6)
U1 N2 C28 C27 -118.2(5)
C9 N2 C28 C23 -111.6(5)
U1 N2 C28 C23 59.4(5)
C24 C23 C28 C27 2.1(8)
C29 C23 C28 C27 -173.2(5)
C24 C23 C28 N2 -175.6(5)
C29 C23 C28 N2 9.1(7)
C24 C23 C29 C30 -107.1(6)
C28 C23 C29 C30 68.1(7)
C24 C23 C29 C31 18.7(7)
C28 C23 C29 C31 -166.0(5)
C26 C27 C32 C33 -72.1(7)
C28 C27 C32 C33 107.9(7)
C26 C27 C32 C34 51.3(8)
C28 C27 C32 C34 -128.6(6)
N2 U1 N3 C43 -76.9(3)
N1 U1 N3 C43 135.7(3)
C8 U1 N3 C43 -148.9(3)
C40 U1 N3 C43 54.6(3)
C41 U1 N3 C43 24.9(3)
N2 U1 N3 C62 74.4(6)
N1 U1 N3 C62 -73.0(6)
C8 U1 N3 C62 2.4(7)
C40 U1 N3 C62 -154.1(6)
C43 U1 N3 C62 151.3(8)
C41 U1 N3 C62 176.2(7)
C50 N4 C36 C37 -176.0(4)
Li1 N4 C36 C37 -4.9(7)
C50 N4 C36 C35 1.4(8)
Li1 N4 C36 C35 172.6(5)
N4 C36 C37 C42 143.8(5)
C35 C36 C37 C42 -33.9(7)
N4 C36 C37 C38 -31.7(7)
C35 C36 C37 C38 150.7(5)
C42 C37 C38 C39 -4.3(7)
C36 C37 C38 C39 171.1(5)
C42 C37 C38 Li1 -136.4(5)
C36 C37 C38 Li1 39.0(5)
C37 C38 C39 C40 0.9(8)
Li1 C38 C39 C40 118.3(6)
C38 C39 C40 C41 1.2(8)
C38 C39 C40 U1 103.5(6)
N3 U1 C40 C39 -175.6(5)
N2 U1 C40 C39 -80.7(5)
N1 U1 C40 C39 71.2(5)
C8 U1 C40 C39 51.6(7)
C43 U1 C40 C39 -143.9(5)
C41 U1 C40 C39 -121.2(6)
N3 U1 C40 C41 -54.3(3)
N2 U1 C40 C41 40.5(4)
N1 U1 C40 C41 -167.6(3)
C8 U1 C40 C41 172.9(3)
C43 U1 C40 C41 -22.7(3)
C39 C40 C41 C43 177.3(5)
U1 C40 C41 C43 47.4(4)
C39 C40 C41 C42 0.0(7)
U1 C40 C41 C42 -129.9(4)
C39 C40 C41 U1 129.9(5)
N3 U1 C41 C43 -27.2(3)
N2 U1 C41 C43 70.2(3)
N1 U1 C41 C43 -125.2(3)
C8 U1 C41 C43 77.6(17)
C40 U1 C41 C43 -139.4(4)
N3 U1 C41 C42 -141.7(5)
N2 U1 C41 C42 -44.3(5)
N1 U1 C41 C42 120.3(5)
C8 U1 C41 C42 -36.9(19)
C40 U1 C41 C42 106.1(6)
C43 U1 C41 C42 -114.5(6)
N3 U1 C41 C40 112.2(3)
N2 U1 C41 C40 -150.4(3)
N1 U1 C41 C40 14.2(3)
C8 U1 C41 C40 -143.0(16)
C43 U1 C41 C40 139.4(4)
C38 C37 C42 C41 5.7(7)
C36 C37 C42 C41 -169.7(4)
C43 C41 C42 C37 179.2(5)
C40 C41 C42 C37 -3.5(7)
U1 C41 C42 C37 -89.2(6)
C42 C41 C43 N3 173.7(4)
C40 C41 C43 N3 -3.4(7)
U1 C41 C43 N3 43.9(4)
C42 C41 C43 C44 -2.1(7)
C40 C41 C43 C44 -179.3(5)
U1 C41 C43 C44 -132.0(5)
C42 C41 C43 U1 129.8(4)
C40 C41 C43 U1 -47.3(4)
C62 N3 C43 C41 143.1(5)
U1 N3 C43 C41 -54.1(4)
C62 N3 C43 C44 -41.0(6)
U1 N3 C43 C44 121.8(4)
C62 N3 C43 U1 -162.9(5)
N3 U1 C43 C41 134.5(4)
N2 U1 C43 C41 -116.0(3)
N1 U1 C43 C41 74.0(3)
C8 U1 C43 C41 -169.9(3)
C40 U1 C43 C41 23.5(3)
N2 U1 C43 N3 109.5(3)
N1 U1 C43 N3 -60.5(3)
C8 U1 C43 N3 55.6(5)
C40 U1 C43 N3 -110.9(3)
C41 U1 C43 N3 -134.5(4)
N3 U1 C43 C44 -102.8(5)
N2 U1 C43 C44 6.8(5)
N1 U1 C43 C44 -163.2(4)
C8 U1 C43 C44 -47.1(6)
C40 U1 C43 C44 146.3(5)
C41 U1 C43 C44 122.8(6)
C50 C45 C46 C47 1.9(9)
C51 C45 C46 C47 179.5(6)
C45 C46 C47 C48 -1.9(10)
C46 C47 C48 C49 1.2(10)
C47 C48 C49 C50 -0.6(9)
C47 C48 C49 C54 178.4(6)
C46 C45 C50 C49 -1.4(9)
C51 C45 C50 C49 -178.9(5)
C46 C45 C50 N4 -174.5(5)
C51 C45 C50 N4 7.9(8)
C48 C49 C50 C45 0.7(8)
C54 C49 C50 C45 -178.2(5)
C48 C49 C50 N4 173.7(5)
C54 C49 C50 N4 -5.3(8)
C36 N4 C50 C45 -109.5(6)
Li1 N4 C50 C45 78.7(6)
C36 N4 C50 C49 77.3(6)
Li1 N4 C50 C49 -94.6(6)
C50 C45 C51 C52 -154.9(6)
C46 C45 C51 C52 27.6(9)
C50 C45 C51 C53 80.7(7)
C46 C45 C51 C53 -96.8(7)
C48 C49 C54 C55 -67.1(7)
C50 C49 C54 C55 111.8(6)
C48 C49 C54 C56 56.6(7)
C50 C49 C54 C56 -124.4(6)
C62 C57 C58 C59 -1.8(9)
C63 C57 C58 C59 175.4(6)
C57 C58 C59 C60 -2.6(10)
C58 C59 C60 C61 1.9(10)
C59 C60 C61 C62 3.2(9)
C59 C60 C61 C66 -171.1(6)
C58 C57 C62 C61 7.0(8)
C63 C57 C62 C61 -170.3(5)
C58 C57 C62 N3 -173.7(5)
C63 C57 C62 N3 9.0(7)
C60 C61 C62 C57 -7.6(8)
C66 C61 C62 C57 166.5(5)
C60 C61 C62 N3 173.1(5)
C66 C61 C62 N3 -12.8(8)
C43 N3 C62 C57 132.8(5)
U1 N3 C62 C57 -14.2(9)
C43 N3 C62 C61 -47.9(7)
U1 N3 C62 C61 165.1(5)
C58 C57 C63 C64 -87.1(7)
C62 C57 C63 C64 90.1(6)
C58 C57 C63 C65 37.5(8)
C62 C57 C63 C65 -145.3(6)
C60 C61 C66 C67 -67.6(8)
C62 C61 C66 C67 118.4(7)
C60 C61 C66 C68 54.5(8)
C62 C61 C66 C68 -119.5(6)
C36 N4 Li1 O1 -73.1(7)
C50 N4 Li1 O1 98.3(6)
C36 N4 Li1 O2 172.7(4)
C50 N4 Li1 O2 -15.8(6)
C36 N4 Li1 O3 88.9(9)
C50 N4 Li1 O3 -99.7(9)
C36 N4 Li1 C38 19.6(5)
C50 N4 Li1 C38 -169.0(4)
C39 C38 Li1 O1 -49.3(7)
C37 C38 Li1 O1 79.1(5)
C39 C38 Li1 O2 123.1(12)
C37 C38 Li1 O2 -108.5(12)
C39 C38 Li1 O3 62.4(6)
C37 C38 Li1 O3 -169.3(4)
C39 C38 Li1 N4 -156.9(5)
C37 C38 Li1 N4 -28.5(4)
O2 Li1 O1 C72 -40.2(9)
O3 Li1 O1 C72 42.1(9)
N4 Li1 O1 C72 -150.9(7)
C38 Li1 O1 C72 136.2(7)
O2 Li1 O1 C69 158.2(7)
O3 Li1 O1 C69 -119.5(7)
N4 Li1 O1 C69 47.5(9)
C38 Li1 O1 C69 -25.3(8)
C72 O1 C69 C70' -36(3)
Li1 O1 C69 C70' 128(3)
C72 O1 C69 C70 -9(3)
Li1 O1 C69 C70 155(3)
O1 C69 C70' C71' 48(3)
C70 C69 C70' C71' -52(7)
C69 C70' C71' C72 -48(3)
O1 C69 C70 C71 -22(3)
C70' C69 C70 C71 65(8)
C69 C70 C71 C72 42(3)
C70' C71' C72 O1 30(3)
C70' C71' C72 C71 -56(3)
C69 O1 C72 C71' -3.0(19)
Li1 O1 C72 C71' -167.9(17)
C69 O1 C72 C71 39.0(14)
Li1 O1 C72 C71 -125.9(12)
C70 C71 C72 C71' 58(3)
C70 C71 C72 O1 -49(2)
O1 Li1 O2 C74 99.7(7)
O3 Li1 O2 C74 -8.7(7)
N4 Li1 O2 C74 -145.0(6)
C38 Li1 O2 C74 -72.4(13)
O1 Li1 O2 C73 -44.2(9)
O3 Li1 O2 C73 -152.7(7)
N4 Li1 O2 C73 71.0(8)
C38 Li1 O2 C73 143.7(11)
C73 O2 C74 C75 -178.5(7)
Li1 O2 C74 C75 33.0(9)
O2 C74 C75 O3 -49.1(10)
C74 C75 O3 C76 -164.2(7)
C74 C75 O3 Li1 42.0(9)
O1 Li1 O3 C75 -124.9(7)
O2 Li1 O3 C75 -20.8(6)
N4 Li1 O3 C75 73.3(10)
C38 Li1 O3 C75 135.6(6)
O1 Li1 O3 C76 90.0(10)
O2 Li1 O3 C76 -165.9(9)
N4 Li1 O3 C76 -71.8(13)
C38 Li1 O3 C76 -9.5(10)
C79 O4 C77 C78 174.1(7)
C77 O4 C79 C80 174.8(7)
